data_1567333
loop_
_publ_author_name
'Font, Pau'
'Vald\'es, Hugo'
'Guisado-Barrios, Gregorio'
'Ribas, Xavi'

_publ_section_title
;
 Hemilabile MIC^N ligands allow oxidant-free Au(i)/Au(iii)
 arylation-lactonization of \g-alkenoic acids
;
_journal_issue 32
_journal_name_full 'Chemical Science'
_journal_page_first 9351
_journal_page_last 9360
_journal_paper_doi 10.1039/D2SC01966C
_journal_volume 13
_journal_year 2022
_chemical_formula_moiety 'C31 H38 Au Cl2 N4, F6 Sb, C4 H10 O, O H2'
_chemical_formula_sum 'C35 H50 Au Cl2 F6 N4 O2 Sb'
_chemical_formula_weight 1062.40
_space_group_crystal_system triclinic
_space_group_IT_number 2
_space_group_name_Hall '-P 1'
_space_group_name_H-M_alt 'P -1'
_atom_sites_solution_hydrogens geom
_audit_update_record
;
2022-03-31 deposited with the CCDC.	2022-07-08 downloaded from the CCDC.
;
_cell_angle_alpha 83.846(2)
_cell_angle_beta 81.645(2)
_cell_angle_gamma 79.159(2)
_cell_formula_units_Z 4
_cell_length_a 12.5020(6)
_cell_length_b 15.3475(8)
_cell_length_c 22.3529(11)
_cell_measurement_reflns_used 9298
_cell_measurement_temperature 100.(2)
_cell_measurement_theta_max 28.2490
_cell_measurement_theta_min 3.0369
_cell_volume 4153.6(4)
_computing_cell_refinement 'SAINT V8.38A (Bruker AXS Inc., 2017)'
_computing_data_collection 'Bruker Instrument Service vV6.2.9'
_computing_data_reduction 'SAINT V8.38A (Bruker AXS Inc., 2017)'
_computing_molecular_graphics 'shelXle (C.B. Huebschle, rev 882)'
_computing_structure_refinement 'SHELXL-2017/1 (Sheldrick, 2017)'
_computing_structure_solution 'SHELXT 2014/5 (Sheldrick, 2014)'
_diffrn_ambient_temperature 100.(2)
_diffrn_detector_area_resol_mean 7.3910
_diffrn_measured_fraction_theta_full 0.997
_diffrn_measured_fraction_theta_max 0.997
_diffrn_measurement_device_type 'D8 QUEST ECO'
_diffrn_measurement_method 'phi and omega scans'
_diffrn_radiation_monochromator 'doubly curved silicon crystal Bruker Triumph'
_diffrn_radiation_type 'Mo K\a'
_diffrn_radiation_wavelength 0.71076
_diffrn_reflns_av_R_equivalents 0.0664
_diffrn_reflns_av_unetI/netI 0.0314
_diffrn_reflns_limit_h_max 16
_diffrn_reflns_limit_h_min -16
_diffrn_reflns_limit_k_max 20
_diffrn_reflns_limit_k_min -20
_diffrn_reflns_limit_l_max 29
_diffrn_reflns_limit_l_min -29
_diffrn_reflns_number 253080
_diffrn_reflns_theta_full 28.38
_diffrn_reflns_theta_max 28.38
_diffrn_reflns_theta_min 2.47
_diffrn_source_type 'Ceramic x-ray tube'
_exptl_absorpt_coefficient_mu 4.368
_exptl_absorpt_correction_T_max 0.60
_exptl_absorpt_correction_T_min 0.48
_exptl_absorpt_correction_type multi-scan
_exptl_absorpt_process_details
;
SADABS-2016/2 - Bruker AXS area detector scaling and absorption correction
;
_exptl_crystal_colour yellow
_exptl_crystal_density_diffrn 1.699
_exptl_crystal_density_method 'not measured'
_exptl_crystal_description plate
_exptl_crystal_F_000 2088
_exptl_crystal_size_max 0.500
_exptl_crystal_size_mid 0.180
_exptl_crystal_size_min 0.180
_refine_diff_density_max 4.225
_refine_diff_density_min -3.184
_refine_ls_extinction_method none
_refine_ls_goodness_of_fit_ref 1.236
_refine_ls_hydrogen_treatment constr
_refine_ls_matrix_type full
_refine_ls_number_parameters 933
_refine_ls_number_reflns 20753
_refine_ls_number_restraints 0
_refine_ls_restrained_S_all 1.236
_refine_ls_R_factor_all 0.0762
_refine_ls_R_factor_gt 0.0586
_refine_ls_shift/su_max 0.002
_refine_ls_shift/su_mean 0.000
_refine_ls_structure_factor_coef Fsqd
_refine_ls_weighting_details 'w=1/[\s^2^(Fo^2^)+83.9051P] where P=(Fo^2^+2Fc^2^)/3'
_refine_ls_weighting_scheme calc
_refine_ls_wR_factor_gt 0.1292
_refine_ls_wR_factor_ref 0.1402
_reflns_number_gt 17621
_reflns_number_total 20753
_reflns_threshold_expression 'I > 2\s(I)'
_cod_data_source_file d2sc01966c2.cif
_cod_data_source_block PFL3P39
_cod_depositor_comments
;
The following automatic conversions were performed:

data item '_exptl_absorpt_correction_type' value 'Multi-Scan' was
changed to 'multi-scan' in accordance with the
/home/data/users/saulius/crontab/automatic-downloads/rss-feeds/RSC/lib/dictionaries/cif_core.dic
dictionary named 'cif_core.dic' version 2.4.2 last updated on
2011-04-26.

Automatic conversion script
Id: cif_fix_values 7556 2019-12-06 15:28:31Z antanas 

 Adding full bibliography for 1567327--1567338.cif.
;
_cod_database_code 1567333

loop_
_space_group_symop_operation_xyz
'x, y, z'
'-x, -y, -z'

loop_
_atom_site_type_symbol
_atom_site_label
_atom_site_fract_x
_atom_site_fract_y
_atom_site_fract_z
_atom_site_U_iso_or_equiv
_atom_site_adp_type
_atom_site_calc_flag
_atom_site_refinement_flags_adp
_atom_site_refinement_flags_occupancy
_atom_site_refinement_flags_posn
_atom_site_occupancy
_atom_site_disorder_assembly
_atom_site_disorder_group
Au Au1 0.10211(2) 0.61245(2) 0.26089(2) 0.02277(8) Uani d . . . 1 . .
Cl Cl2 -0.07096(16) 0.69186(17) 0.26847(9) 0.0315(5) Uani d . . . 1 . .
Cl Cl3 0.13475(18) 0.67977(17) 0.34201(10) 0.0330(5) Uani d . . . 1 . .
N N5 0.0136(5) 0.5353(5) 0.1549(3) 0.0207(14) Uani d . . . 1 . .
N N6 0.0573(5) 0.4771(6) 0.1128(3) 0.0270(16) Uani d . . . 1 . .
N N7 0.1614(5) 0.4512(6) 0.1238(3) 0.0248(16) Uani d . . . 1 . .
N N10 0.2603(5) 0.5378(5) 0.2470(3) 0.0176(13) Uani d . . . 1 . .
C C4 0.0860(6) 0.5461(6) 0.1905(3) 0.0206(16) Uani d . . . 1 . .
C C8 0.1828(6) 0.4915(6) 0.1707(3) 0.0207(16) Uani d . . . 1 . .
C C9 0.2806(6) 0.4862(6) 0.1989(4) 0.0206(16) Uani d . . . 1 . .
C C11 0.3379(7) 0.5417(6) 0.2805(4) 0.0246(17) Uani d . . . 1 . .
H H11 0.322629 0.578131 0.313574 0.029 Uiso calc U . R 1 . .
C C12 0.4434(7) 0.4913(6) 0.2668(4) 0.0238(17) Uani d . . . 1 . .
H H12 0.49912 0.493164 0.291105 0.029 Uiso calc U . R 1 . .
C C13 0.4663(7) 0.4394(6) 0.2188(4) 0.0260(18) Uani d . . . 1 . .
H H13 0.537836 0.406143 0.209266 0.031 Uiso calc U . R 1 . .
C C14 0.3834(6) 0.4361(6) 0.1839(4) 0.0234(17) Uani d . . . 1 . .
H H14 0.397189 0.400198 0.150557 0.028 Uiso calc U . R 1 . .
C C15 -0.1026(7) 0.5725(8) 0.1568(4) 0.032(2) Uani d . . . 1 . .
C C16 -0.1323(7) 0.6528(8) 0.1229(4) 0.0361(17) Uani d . . . 1 . .
C C17 -0.2456(8) 0.6852(9) 0.1252(5) 0.043(3) Uani d . . . 1 . .
H H17 -0.271023 0.740058 0.103417 0.051 Uiso calc U . R 1 . .
C C18 -0.3190(8) 0.6384(9) 0.1585(5) 0.048(3) Uani d . . . 1 . .
H H18 -0.395279 0.659928 0.158134 0.057 Uiso calc U . R 1 . .
C C19 -0.2855(8) 0.5603(9) 0.1929(4) 0.041(3) Uani d . . . 1 . .
H H19 -0.339116 0.532028 0.21819 0.049 Uiso calc U . R 1 . .
C C20 -0.1726(7) 0.5212(8) 0.1912(4) 0.0361(17) Uani d . . . 1 . .
C C21 -0.0486(9) 0.7028(7) 0.0840(5) 0.038(2) Uani d . . . 1 . .
H H21 0.026859 0.668355 0.08724 0.046 Uiso calc U . R 1 . .
C C22 -0.0685(10) 0.7133(9) 0.0178(5) 0.048(3) Uani d . . . 1 . .
H H22A -0.015797 0.747212 -0.006267 0.072 Uiso calc U . R 1 . .
H H22B -0.143388 0.745114 0.014416 0.072 Uiso calc U . R 1 . .
H H22C -0.059223 0.654422 0.002633 0.072 Uiso calc U . R 1 . .
C C23 -0.0567(12) 0.7951(8) 0.1060(5) 0.053(3) Uani d . . . 1 . .
H H23A -0.001161 0.825653 0.081465 0.08 Uiso calc U . R 1 . .
H H23B -0.044242 0.788895 0.148647 0.08 Uiso calc U . R 1 . .
H H23C -0.129971 0.829796 0.102005 0.08 Uiso calc U . R 1 . .
C C24 -0.1389(8) 0.4374(8) 0.2289(4) 0.040(3) Uani d . . . 1 . .
H H24 -0.061758 0.412335 0.212437 0.048 Uiso calc U . R 1 . .
C C25 -0.2084(11) 0.3670(10) 0.2261(6) 0.057(3) Uani d . . . 1 . .
H H25A -0.209193 0.356762 0.183629 0.085 Uiso calc U . R 1 . .
H H25B -0.283626 0.387519 0.244788 0.085 Uiso calc U . R 1 . .
H H25C -0.17732 0.311433 0.248004 0.085 Uiso calc U . R 1 . .
C C26 -0.1380(9) 0.4553(10) 0.2947(5) 0.049(3) Uani d . . . 1 . .
H H26A -0.082954 0.492455 0.296534 0.073 Uiso calc U . R 1 . .
H H26B -0.119716 0.398674 0.318941 0.073 Uiso calc U . R 1 . .
H H26C -0.210598 0.486203 0.310928 0.073 Uiso calc U . R 1 . .
C C27 0.2361(6) 0.3886(7) 0.0855(4) 0.028(2) Uani d . . . 1 . .
C C28 0.2515(8) 0.2998(7) 0.1068(4) 0.035(2) Uani d . . . 1 . .
C C29 0.3291(8) 0.2431(7) 0.0706(5) 0.038(2) Uani d . . . 1 . .
H H29 0.342716 0.181053 0.082357 0.045 Uiso calc U . R 1 . .
C C30 0.3856(7) 0.2754(8) 0.0186(5) 0.038(2) Uani d . . . 1 . .
H H30 0.439145 0.235059 -0.004116 0.046 Uiso calc U . R 1 . .
C C31 0.3681(7) 0.3640(8) -0.0021(4) 0.033(2) Uani d . . . 1 . .
H H31 0.407818 0.384025 -0.038894 0.04 Uiso calc U . R 1 . .
C C32 0.2903(7) 0.4246(7) 0.0322(4) 0.029(2) Uani d . . . 1 . .
C C33 0.1855(10) 0.2647(8) 0.1642(5) 0.041(2) Uani d . . . 1 . .
H H33 0.164236 0.314052 0.191704 0.049 Uiso calc U . R 1 . .
C C34 0.0785(11) 0.2433(11) 0.1470(6) 0.060(4) Uani d . . . 1 . .
H H34A 0.044591 0.292946 0.120729 0.09 Uiso calc U . R 1 . .
H H34B 0.027548 0.23448 0.183966 0.09 Uiso calc U . R 1 . .
H H34C 0.095321 0.189004 0.125557 0.09 Uiso calc U . R 1 . .
C C35 0.2500(13) 0.1870(8) 0.1983(6) 0.058(3) Uani d . . . 1 . .
H H35A 0.263918 0.134831 0.17473 0.087 Uiso calc U . R 1 . .
H H35B 0.207893 0.173692 0.237654 0.087 Uiso calc U . R 1 . .
H H35C 0.320072 0.202057 0.204638 0.087 Uiso calc U . R 1 . .
C C36 0.2622(7) 0.5215(7) 0.0100(4) 0.031(2) Uani d . . . 1 . .
H H36 0.230897 0.555908 0.046027 0.037 Uiso calc U . R 1 . .
C C37 0.1745(9) 0.5334(8) -0.0323(5) 0.041(2) Uani d . . . 1 . .
H H37A 0.152116 0.596876 -0.044065 0.061 Uiso calc U . R 1 . .
H H37B 0.110698 0.508963 -0.011505 0.061 Uiso calc U . R 1 . .
H H37C 0.204249 0.501943 -0.068689 0.061 Uiso calc U . R 1 . .
C C38 0.3629(9) 0.5604(9) -0.0223(6) 0.050(3) Uani d . . . 1 . .
H H38A 0.39577 0.526924 -0.057327 0.074 Uiso calc U . R 1 . .
H H38B 0.41703 0.555932 0.005993 0.074 Uiso calc U . R 1 . .
H H38C 0.339621 0.623067 -0.036005 0.074 Uiso calc U . R 1 . .
Au Au1A 0.46092(2) 0.42676(2) 0.44659(2) 0.01508(7) Uani d . . . 1 . .
Cl Cl2A 0.62735(14) 0.41152(13) 0.38996(9) 0.0209(4) Uani d . . . 1 . .
Cl Cl3A 0.42873(15) 0.57717(12) 0.41758(8) 0.0189(3) Uani d . . . 1 . .
N N5A 0.5476(5) 0.2213(4) 0.4779(3) 0.0187(13) Uani d . . . 1 . .
N N6A 0.5150(5) 0.1606(4) 0.5209(3) 0.0203(13) Uani d . . . 1 . .
N N7A 0.4246(5) 0.2026(4) 0.5519(3) 0.0194(13) Uani d . . . 1 . .
N N10A 0.3118(5) 0.4307(4) 0.5031(3) 0.0133(11) Uani d . . . 1 . .
C C4A 0.4791(6) 0.3005(5) 0.4815(4) 0.0195(15) Uani d . . . 1 . .
C C8A 0.3991(6) 0.2880(5) 0.5285(3) 0.0163(14) Uani d . . . 1 . .
C C9A 0.3043(6) 0.3572(5) 0.5417(4) 0.0188(15) Uani d . . . 1 . .
C C11A 0.2305(6) 0.4959(5) 0.4991(4) 0.0246(18) Uani d . . . 1 . .
H H11A 0.237075 0.544533 0.469539 0.029 Uiso calc U . R 1 . .
C C12A 0.1303(7) 0.4949(6) 0.5394(4) 0.0237(17) Uani d . . . 1 . .
H H12A 0.070858 0.543442 0.53783 0.028 Uiso calc U . R 1 . .
C C13A 0.1222(7) 0.4221(6) 0.5802(4) 0.0249(17) Uani d . . . 1 . .
H H13A 0.056361 0.419912 0.607099 0.03 Uiso calc U . R 1 . .
C C14A 0.2074(7) 0.3537(5) 0.5823(4) 0.0225(16) Uani d . . . 1 . .
H H14A 0.202095 0.303692 0.610914 0.027 Uiso calc U . R 1 . .
C C15A 0.6400(6) 0.1943(5) 0.4335(4) 0.0196(15) Uani d . . . 1 . .
C C16A 0.6184(7) 0.1674(5) 0.3798(4) 0.0219(16) Uani d . . . 1 . .
C C17A 0.7087(7) 0.1401(6) 0.3377(4) 0.0279(18) Uani d . . . 1 . .
H H17A 0.697717 0.121481 0.300259 0.033 Uiso calc U . R 1 . .
C C18A 0.8147(7) 0.1396(6) 0.3497(4) 0.0272(18) Uani d . . . 1 . .
H H18A 0.875555 0.119828 0.320674 0.033 Uiso calc U . R 1 . .
C C19A 0.8321(7) 0.1676(6) 0.4036(4) 0.0278(18) Uani d . . . 1 . .
H H19A 0.905093 0.167929 0.410723 0.033 Uiso calc U . R 1 . .
C C20A 0.7457(7) 0.1953(5) 0.4476(4) 0.0232(16) Uani d . . . 1 . .
C C21A 0.5035(7) 0.1700(6) 0.3640(4) 0.0280(19) Uani d . . . 1 . .
H H21A 0.44966 0.1891 0.399788 0.034 Uiso calc U . R 1 . .
C C22A 0.4865(8) 0.0790(7) 0.3503(6) 0.043(3) Uani d . . . 1 . .
H H22D 0.414989 0.084488 0.335824 0.065 Uiso calc U . R 1 . .
H H22E 0.48879 0.038458 0.387257 0.065 Uiso calc U . R 1 . .
H H22F 0.544777 0.055251 0.318942 0.065 Uiso calc U . R 1 . .
C C23A 0.4822(8) 0.2399(8) 0.3104(5) 0.040(2) Uani d . . . 1 . .
H H23D 0.541574 0.228186 0.276885 0.06 Uiso calc U . R 1 . .
H H23E 0.479412 0.299394 0.323235 0.06 Uiso calc U . R 1 . .
H H23F 0.412072 0.236498 0.296834 0.06 Uiso calc U . R 1 . .
C C24A 0.7655(7) 0.2272(6) 0.5060(4) 0.0253(17) Uani d . . . 1 . .
H H24A 0.697319 0.26746 0.522132 0.03 Uiso calc U . R 1 . .
C C25A 0.7889(10) 0.1481(7) 0.5536(5) 0.039(2) Uani d . . . 1 . .
H H25D 0.85289 0.105799 0.537558 0.058 Uiso calc U . R 1 . .
H H25E 0.724893 0.118319 0.562793 0.058 Uiso calc U . R 1 . .
H H25F 0.803784 0.16975 0.59067 0.058 Uiso calc U . R 1 . .
C C26A 0.8594(7) 0.2790(6) 0.4962(5) 0.0299(19) Uani d . . . 1 . .
H H26D 0.846989 0.326466 0.463675 0.045 Uiso calc U . R 1 . .
H H26E 0.928544 0.238905 0.484993 0.045 Uiso calc U . R 1 . .
H H26F 0.863216 0.305295 0.533784 0.045 Uiso calc U . R 1 . .
C C27A 0.3682(7) 0.1594(6) 0.6053(4) 0.0277(19) Uani d . . . 1 . .
C C28A 0.4039(8) 0.1648(6) 0.6609(4) 0.0302(19) Uani d . . . 1 . .
C C29A 0.3426(10) 0.1303(7) 0.7119(5) 0.043(3) Uani d . . . 1 . .
H H29A 0.363723 0.132071 0.750848 0.051 Uiso calc U . R 1 . .
C C30A 0.2517(9) 0.0935(8) 0.7071(6) 0.051(3) Uani d . . . 1 . .
H H30A 0.212548 0.069026 0.742647 0.062 Uiso calc U . R 1 . .
C C31A 0.2169(8) 0.0918(7) 0.6509(5) 0.040(3) Uani d . . . 1 . .
H H31A 0.152773 0.068073 0.648625 0.048 Uiso calc U . R 1 . .
C C32A 0.2757(7) 0.1248(6) 0.5976(5) 0.033(2) Uani d . . . 1 . .
C C33A 0.5040(9) 0.2061(6) 0.6685(4) 0.033(2) Uani d . . . 1 . .
H H33A 0.536818 0.226688 0.6271 0.04 Uiso calc U . R 1 . .
C C34A 0.4665(11) 0.2873(7) 0.7044(5) 0.048(3) Uani d . . . 1 . .
H H34D 0.527786 0.319222 0.703169 0.072 Uiso calc U . R 1 . .
H H34E 0.441487 0.268497 0.746568 0.072 Uiso calc U . R 1 . .
H H34F 0.40593 0.326696 0.686571 0.072 Uiso calc U . R 1 . .
C C35A 0.5907(9) 0.1393(8) 0.6962(6) 0.045(3) Uani d . . . 1 . .
H H35D 0.609269 0.086722 0.67288 0.067 Uiso calc U . R 1 . .
H H35E 0.563028 0.121769 0.738193 0.067 Uiso calc U . R 1 . .
H H35F 0.65637 0.165738 0.695543 0.067 Uiso calc U . R 1 . .
C C36A 0.2432(8) 0.1228(7) 0.5348(6) 0.038(2) Uani d . . . 1 . .
H H36A 0.259632 0.17804 0.509932 0.046 Uiso calc U . R 1 . .
C C37A 0.3114(9) 0.0433(7) 0.5042(6) 0.041(3) Uani d . . . 1 . .
H H37D 0.29793 0.047352 0.461835 0.062 Uiso calc U . R 1 . .
H H37E 0.290985 -0.011612 0.525361 0.062 Uiso calc U . R 1 . .
H H37F 0.389491 0.042907 0.505744 0.062 Uiso calc U . R 1 . .
C C38A 0.1210(8) 0.1212(8) 0.5367(7) 0.058(4) Uani d . . . 1 . .
H H38D 0.100844 0.132342 0.495489 0.087 Uiso calc U . R 1 . .
H H38E 0.078106 0.167475 0.561818 0.087 Uiso calc U . R 1 . .
H H38F 0.105588 0.062826 0.554169 0.087 Uiso calc U . R 1 . .
O O3M 0.0285(8) 0.0189(7) 0.2610(4) 0.063(2) Uani d . . . 1 . .
C C1M 0.1183(12) 0.0378(11) 0.3451(8) 0.073(4) Uani d . . . 1 . .
H H1MA 0.114611 0.100507 0.330096 0.11 Uiso calc U . R 1 . .
H H1MB 0.185642 0.017105 0.363991 0.11 Uiso calc U . R 1 . .
H H1MC 0.054375 0.031363 0.375222 0.11 Uiso calc U . R 1 . .
C C2M 0.1189(12) -0.0187(11) 0.2914(8) 0.075(5) Uani d . . . 1 . .
H H2MA 0.187905 -0.018849 0.263327 0.091 Uiso calc U . R 1 . .
H H2MB 0.113878 -0.08098 0.30672 0.091 Uiso calc U . R 1 . .
C C4M 0.0231(12) -0.0289(9) 0.2115(7) 0.061(4) Uani d . . . 1 . .
H H4MA 0.004619 -0.088214 0.225742 0.073 Uiso calc U . R 1 . .
H H4MB 0.094214 -0.036835 0.184874 0.073 Uiso calc U . R 1 . .
C C5M -0.0679(13) 0.0279(11) 0.1774(8) 0.079(5) Uani d . . . 1 . .
H H5MA -0.039897 0.078449 0.15405 0.118 Uiso calc U . R 1 . .
H H5MB -0.130894 0.049831 0.206719 0.118 Uiso calc U . R 1 . .
H H5MC -0.090767 -0.008579 0.149849 0.118 Uiso calc U . R 1 . .
Sb Sb1S 0.32990(5) 0.74277(5) 0.12659(3) 0.03211(14) Uani d . . . 1 . .
F F2S 0.4588(6) 0.7851(6) 0.1215(5) 0.087(3) Uani d . . . 1 . .
F F3S 0.3199(10) 0.7223(6) 0.2099(3) 0.086(3) Uani d . . . 1 . .
F F4S 0.2068(6) 0.6902(7) 0.1282(4) 0.077(3) Uani d . . . 1 . .
F F5S 0.3437(8) 0.7609(6) 0.0432(3) 0.074(2) Uani d . . . 1 . .
F F6S 0.2473(8) 0.8564(6) 0.1328(4) 0.087(3) Uani d . . . 1 . .
F F7S 0.4153(7) 0.6284(5) 0.1201(4) 0.073(3) Uani d . . . 1 . .
Sb Sb1R 0.16241(4) 0.33545(4) 0.37352(2) 0.02073(11) Uani d . . . 1 . .
F F2R 0.0371(5) 0.2916(5) 0.3636(3) 0.0441(15) Uani d . . . 1 . .
F F3R 0.2070(5) 0.3404(4) 0.2896(2) 0.0390(14) Uani d . . . 1 . .
F F4R 0.2901(4) 0.3777(4) 0.3836(3) 0.0341(12) Uani d . . . 1 . .
F F5R 0.1180(5) 0.3343(4) 0.4569(3) 0.0413(14) Uani d . . . 1 . .
F F6R 0.2379(5) 0.2186(4) 0.3830(3) 0.0461(16) Uani d . . . 1 . .
F F7R 0.0881(5) 0.4524(4) 0.3647(3) 0.0438(15) Uani d . . . 1 . .
O O1W 0.6086(7) 0.2098(5) 0.1549(3) 0.0430(19) Uani d . . . 1 . .
O O2W 0.8166(5) 0.2148(4) 0.0799(4) 0.0426(19) Uani d . . . 1 . .
C C1N 0.550(3) -0.031(3) 0.1351(11) 0.21(2) Uani d . . . 1 . .
H H1NA 0.555365 0.025791 0.15002 0.319 Uiso calc U . R 1 . .
H H1NB 0.602438 -0.078814 0.15315 0.319 Uiso calc U . R 1 . .
H H1NC 0.475639 -0.043208 0.146351 0.319 Uiso calc U . R 1 . .
C C2N 0.577(2) -0.0255(19) 0.0684(13) 0.142(11) Uani d . . . 1 . .
H H2NA 0.559006 -0.077646 0.052093 0.17 Uiso calc U . R 1 . .
H H2NB 0.534018 0.029136 0.050092 0.17 Uiso calc U . R 1 . .
O O3N 0.6954(14) -0.0237(10) 0.0539(6) 0.110(5) Uani d . . . 1 . .
C C4N 0.739(3) -0.0206(15) -0.0113(10) 0.133(10) Uani d . . . 1 . .
H H4NA 0.692578 0.027642 -0.033997 0.16 Uiso calc U . R 1 . .
H H4NB 0.736344 -0.077711 -0.02756 0.16 Uiso calc U . R 1 . .
C C5N 0.854(2) -0.0044(16) -0.0192(10) 0.120(9) Uani d . . . 1 . .
H H5NA 0.856881 0.048588 0.000931 0.143 Uiso calc U . R 1 . .
H H5NB 0.879975 0.004755 -0.062536 0.143 Uiso calc U . R 1 . .
H H5NC 0.90098 -0.056059 -0.001146 0.143 Uiso calc U . R 1 . .

loop_
_atom_site_aniso_label
_atom_site_aniso_U_11
_atom_site_aniso_U_22
_atom_site_aniso_U_33
_atom_site_aniso_U_12
_atom_site_aniso_U_13
_atom_site_aniso_U_23
Au1 0.01538(14) 0.04063(19) 0.01412(14) -0.00743(12) -0.00127(10) -0.00677(12)
Cl2 0.0171(9) 0.0550(14) 0.0210(9) 0.0010(9) -0.0017(7) -0.0103(9)
Cl3 0.0282(10) 0.0521(14) 0.0225(10) -0.0092(10) -0.0030(8) -0.0169(9)
N5 0.012(3) 0.035(4) 0.013(3) -0.001(3) 0.003(2) -0.006(3)
N6 0.014(3) 0.057(5) 0.011(3) -0.011(3) 0.006(2) -0.012(3)
N7 0.013(3) 0.051(5) 0.013(3) -0.008(3) 0.000(2) -0.010(3)
N10 0.010(3) 0.028(4) 0.015(3) -0.002(2) -0.001(2) -0.005(3)
C4 0.013(3) 0.034(4) 0.015(3) -0.005(3) 0.002(3) -0.007(3)
C8 0.013(3) 0.037(5) 0.015(3) -0.007(3) 0.001(3) -0.010(3)
C9 0.016(4) 0.031(4) 0.017(4) -0.009(3) -0.002(3) -0.003(3)
C11 0.021(4) 0.038(5) 0.018(4) -0.010(3) -0.008(3) -0.002(3)
C12 0.016(4) 0.036(5) 0.021(4) -0.007(3) -0.006(3) -0.002(3)
C13 0.019(4) 0.038(5) 0.023(4) -0.009(3) -0.004(3) -0.001(4)
C14 0.016(4) 0.030(4) 0.025(4) -0.005(3) 0.001(3) -0.010(3)
C15 0.015(4) 0.065(7) 0.018(4) -0.010(4) -0.001(3) -0.015(4)
C16 0.014(3) 0.076(5) 0.022(3) -0.012(3) 0.002(2) -0.021(3)
C17 0.025(5) 0.067(8) 0.038(6) 0.009(5) -0.013(4) -0.025(5)
C18 0.015(4) 0.094(10) 0.035(5) 0.000(5) -0.004(4) -0.027(6)
C19 0.019(4) 0.080(8) 0.021(4) -0.008(5) 0.006(3) -0.012(5)
C20 0.014(3) 0.076(5) 0.022(3) -0.012(3) 0.002(2) -0.021(3)
C21 0.036(5) 0.046(6) 0.036(5) -0.008(5) -0.011(4) -0.010(4)
C22 0.040(6) 0.077(9) 0.027(5) -0.008(6) -0.002(4) -0.009(5)
C23 0.075(9) 0.053(7) 0.035(6) -0.014(6) -0.018(6) -0.002(5)
C24 0.020(4) 0.074(8) 0.027(5) -0.017(5) 0.002(4) -0.004(5)
C25 0.050(7) 0.087(10) 0.043(7) -0.036(7) 0.000(5) -0.011(6)
C26 0.031(5) 0.091(10) 0.031(5) -0.025(6) -0.008(4) 0.001(6)
C27 0.013(4) 0.056(6) 0.019(4) -0.008(4) 0.002(3) -0.021(4)
C28 0.029(5) 0.051(6) 0.028(5) -0.012(4) -0.006(4) -0.011(4)
C29 0.036(5) 0.042(6) 0.039(6) -0.006(4) -0.008(4) -0.016(5)
C30 0.016(4) 0.064(7) 0.038(5) -0.008(4) 0.001(4) -0.018(5)
C31 0.020(4) 0.064(7) 0.018(4) -0.018(4) 0.010(3) -0.010(4)
C32 0.014(4) 0.051(6) 0.027(4) -0.010(4) -0.005(3) -0.015(4)
C33 0.054(7) 0.047(6) 0.027(5) -0.018(5) -0.002(4) -0.014(4)
C34 0.061(8) 0.092(11) 0.034(6) -0.032(8) -0.011(6) 0.004(6)
C35 0.092(11) 0.041(7) 0.041(7) -0.015(7) -0.006(7) -0.006(5)
C36 0.018(4) 0.054(6) 0.023(4) -0.008(4) 0.001(3) -0.017(4)
C37 0.033(5) 0.061(7) 0.031(5) -0.009(5) -0.011(4) -0.003(5)
C38 0.029(5) 0.071(8) 0.051(7) -0.021(5) 0.003(5) -0.008(6)
Au1A 0.01207(12) 0.01849(14) 0.01521(13) -0.00312(10) -0.00236(10) -0.00221(10)
Cl2A 0.0123(8) 0.0264(10) 0.0225(9) -0.0028(7) 0.0027(6) -0.0025(7)
Cl3A 0.0188(8) 0.0171(8) 0.0207(9) -0.0027(7) -0.0048(7) 0.0001(7)
N5A 0.011(3) 0.015(3) 0.029(4) 0.003(2) -0.002(2) -0.003(3)
N6A 0.018(3) 0.018(3) 0.024(3) 0.000(3) -0.007(3) 0.003(3)
N7A 0.018(3) 0.013(3) 0.026(3) -0.001(2) 0.001(3) -0.006(3)
N10A 0.010(3) 0.015(3) 0.015(3) -0.002(2) 0.002(2) -0.007(2)
C4A 0.012(3) 0.024(4) 0.025(4) -0.006(3) -0.008(3) -0.002(3)
C8A 0.016(3) 0.011(3) 0.021(4) 0.001(3) -0.004(3) 0.002(3)
C9A 0.019(4) 0.020(4) 0.019(4) -0.004(3) -0.004(3) -0.006(3)
C11A 0.008(3) 0.016(4) 0.048(5) 0.000(3) -0.011(3) 0.012(3)
C12A 0.017(4) 0.026(4) 0.027(4) 0.002(3) 0.000(3) -0.007(3)
C13A 0.019(4) 0.032(5) 0.025(4) -0.007(3) 0.001(3) -0.011(3)
C14A 0.020(4) 0.018(4) 0.027(4) 0.000(3) 0.004(3) -0.005(3)
C15A 0.013(3) 0.014(4) 0.030(4) 0.002(3) -0.002(3) -0.004(3)
C16A 0.023(4) 0.016(4) 0.027(4) 0.001(3) -0.007(3) -0.005(3)
C17A 0.022(4) 0.034(5) 0.026(4) 0.003(3) -0.002(3) -0.007(4)
C18A 0.025(4) 0.028(4) 0.027(4) -0.003(3) 0.005(3) -0.010(3)
C19A 0.016(4) 0.030(5) 0.039(5) -0.004(3) -0.002(3) -0.010(4)
C20A 0.018(4) 0.020(4) 0.033(4) -0.001(3) -0.007(3) -0.005(3)
C21A 0.018(4) 0.031(5) 0.037(5) 0.002(3) -0.009(3) -0.011(4)
C22A 0.019(4) 0.035(5) 0.082(8) 0.000(4) -0.016(5) -0.024(5)
C23A 0.028(5) 0.053(7) 0.034(5) 0.009(4) -0.011(4) -0.002(5)
C24A 0.017(4) 0.026(4) 0.033(5) -0.003(3) -0.001(3) -0.011(4)
C25A 0.053(6) 0.040(6) 0.030(5) -0.022(5) -0.011(4) 0.002(4)
C26A 0.021(4) 0.032(5) 0.041(5) -0.005(3) -0.014(4) -0.007(4)
C27A 0.022(4) 0.020(4) 0.034(5) 0.001(3) 0.007(3) 0.003(3)
C28A 0.029(5) 0.026(4) 0.029(5) -0.002(4) 0.009(4) 0.002(4)
C29A 0.052(7) 0.033(5) 0.036(6) -0.005(5) 0.008(5) 0.008(4)
C30A 0.036(6) 0.045(7) 0.057(7) -0.001(5) 0.023(5) 0.017(5)
C31A 0.023(4) 0.027(5) 0.062(7) -0.003(4) 0.010(4) 0.008(5)
C32A 0.021(4) 0.018(4) 0.053(6) 0.002(3) 0.002(4) 0.005(4)
C33A 0.045(6) 0.028(5) 0.026(5) -0.006(4) -0.001(4) -0.002(4)
C34A 0.071(8) 0.034(6) 0.039(6) -0.015(5) 0.006(6) -0.008(5)
C35A 0.044(6) 0.041(6) 0.050(7) -0.007(5) -0.012(5) -0.006(5)
C36A 0.020(4) 0.026(5) 0.070(7) -0.006(4) -0.014(4) 0.006(5)
C37A 0.036(5) 0.027(5) 0.063(7) -0.005(4) -0.020(5) 0.005(5)
C38A 0.021(5) 0.044(7) 0.110(12) -0.007(4) -0.022(6) 0.007(7)
O3M 0.058(6) 0.062(6) 0.062(6) 0.000(5) 0.003(5) -0.013(5)
C1M 0.050(8) 0.079(11) 0.083(11) 0.004(7) -0.016(8) 0.009(9)
C2M 0.054(8) 0.063(9) 0.092(12) 0.015(7) 0.009(8) 0.005(8)
C4M 0.056(8) 0.047(7) 0.076(10) -0.006(6) 0.009(7) -0.025(7)
C5M 0.068(10) 0.063(10) 0.102(13) -0.029(8) 0.022(9) -0.007(9)
Sb1S 0.0254(3) 0.0390(4) 0.0326(3) -0.0088(3) -0.0027(2) -0.0014(3)
F2S 0.043(4) 0.073(6) 0.146(9) -0.031(4) -0.027(5) 0.047(6)
F3S 0.172(10) 0.062(5) 0.035(4) -0.043(6) -0.032(5) 0.006(4)
F4S 0.039(4) 0.118(8) 0.083(6) -0.045(5) -0.018(4) 0.024(5)
F5S 0.106(7) 0.084(6) 0.034(4) -0.034(5) 0.004(4) 0.004(4)
F6S 0.097(7) 0.055(5) 0.078(6) 0.020(5) 0.035(5) 0.011(4)
F7S 0.058(5) 0.041(4) 0.110(7) -0.002(4) 0.015(5) 0.000(4)
Sb1R 0.0138(2) 0.0272(3) 0.0218(3) -0.00123(19) -0.00399(19) -0.0064(2)
F2R 0.023(3) 0.058(4) 0.057(4) -0.015(3) -0.009(3) -0.012(3)
F3R 0.040(3) 0.058(4) 0.023(3) -0.017(3) -0.002(2) -0.009(3)
F4R 0.024(3) 0.049(3) 0.035(3) -0.014(2) -0.007(2) -0.011(3)
F5R 0.043(3) 0.058(4) 0.025(3) -0.017(3) 0.005(2) -0.009(3)
F6R 0.035(3) 0.030(3) 0.070(5) 0.003(2) -0.005(3) -0.005(3)
F7R 0.030(3) 0.037(3) 0.058(4) 0.006(2) 0.003(3) -0.005(3)
O1W 0.065(5) 0.043(4) 0.019(3) -0.016(4) 0.017(3) -0.016(3)
O2W 0.023(3) 0.019(3) 0.084(6) -0.007(3) -0.012(3) 0.014(3)
C1N 0.25(4) 0.37(5) 0.064(15) -0.21(4) -0.010(19) 0.02(2)
C2N 0.16(3) 0.15(2) 0.14(2) -0.10(2) -0.02(2) 0.011(18)
O3N 0.146(14) 0.111(11) 0.078(9) -0.045(10) -0.024(9) 0.020(8)
C4N 0.24(3) 0.087(15) 0.081(14) -0.059(18) -0.043(18) 0.052(12)
C5N 0.13(2) 0.105(17) 0.097(16) 0.002(15) 0.018(14) 0.029(13)

loop_
_atom_type_symbol
_atom_type_description
_atom_type_scat_dispersion_real
_atom_type_scat_dispersion_imag
_atom_type_scat_source
C C 0.0033 0.0016 'International Tables Vol C Tables 4.2.6.8 and 6.1.1.4'
H H 0.0000 0.0000 'International Tables Vol C Tables 4.2.6.8 and 6.1.1.4'
Au Au -2.0133 8.8022 'International Tables Vol C Tables 4.2.6.8 and 6.1.1.4'
Cl Cl 0.1484 0.1585 'International Tables Vol C Tables 4.2.6.8 and 6.1.1.4'
F F 0.0171 0.0103 'International Tables Vol C Tables 4.2.6.8 and 6.1.1.4'
N N 0.0061 0.0033 'International Tables Vol C Tables 4.2.6.8 and 6.1.1.4'
Sb Sb -0.5866 1.5461 'International Tables Vol C Tables 4.2.6.8 and 6.1.1.4'
O O 0.0106 0.0060 'International Tables Vol C Tables 4.2.6.8 and 6.1.1.4'

loop_
_geom_angle_atom_site_label_1
_geom_angle_atom_site_label_2
_geom_angle_atom_site_label_3
_geom_angle_site_symmetry_1
_geom_angle_site_symmetry_3
_geom_angle
_geom_angle_publ_flag
C4 Au1 N10 . . 80.4(3) ?
C4 Au1 Cl2 . . 95.5(2) ?
N10 Au1 Cl2 . . 175.56(18) ?
C4 Au1 Cl3 . . 175.0(2) ?
N10 Au1 Cl3 . . 94.74(18) ?
Cl2 Au1 Cl3 . . 89.43(8) ?
C4 N5 N6 . . 112.5(6) ?
C4 N5 C15 . . 130.1(7) ?
N6 N5 C15 . . 117.3(6) ?
N7 N6 N5 . . 103.8(6) ?
N6 N7 C8 . . 111.7(7) ?
N6 N7 C27 . . 119.6(6) ?
C8 N7 C27 . . 128.7(7) ?
C11 N10 C9 . . 121.3(7) ?
C11 N10 Au1 . . 123.1(6) ?
C9 N10 Au1 . . 115.5(5) ?
N5 C4 C8 . . 105.9(7) ?
N5 C4 Au1 . . 142.4(6) ?
C8 C4 Au1 . . 111.7(5) ?
N7 C8 C4 . . 106.0(7) ?
N7 C8 C9 . . 132.5(7) ?
C4 C8 C9 . . 121.4(7) ?
N10 C9 C14 . . 121.0(7) ?
N10 C9 C8 . . 110.8(7) ?
C14 C9 C8 . . 128.2(7) ?
N10 C11 C12 . . 119.4(8) ?
N10 C11 H11 . . 120.3 ?
C12 C11 H11 . . 120.3 ?
C13 C12 C11 . . 120.6(7) ?
C13 C12 H12 . . 119.7 ?
C11 C12 H12 . . 119.7 ?
C12 C13 C14 . . 119.3(8) ?
C12 C13 H13 . . 120.4 ?
C14 C13 H13 . . 120.4 ?
C9 C14 C13 . . 118.5(8) ?
C9 C14 H14 . . 120.8 ?
C13 C14 H14 . . 120.8 ?
C20 C15 C16 . . 126.9(9) ?
C20 C15 N5 . . 115.1(9) ?
C16 C15 N5 . . 118.0(8) ?
C15 C16 C17 . . 115.9(10) ?
C15 C16 C21 . . 123.0(8) ?
C17 C16 C21 . . 121.0(11) ?
C18 C17 C16 . . 120.2(11) ?
C18 C17 H17 . . 119.9 ?
C16 C17 H17 . . 119.9 ?
C17 C18 C19 . . 121.8(9) ?
C17 C18 H18 . . 119.1 ?
C19 C18 H18 . . 119.1 ?
C18 C19 C20 . . 121.4(10) ?
C18 C19 H19 . . 119.3 ?
C20 C19 H19 . . 119.3 ?
C15 C20 C19 . . 113.6(11) ?
C15 C20 C24 . . 125.8(8) ?
C19 C20 C24 . . 120.3(9) ?
C22 C21 C16 . . 110.5(8) ?
C22 C21 C23 . . 109.0(10) ?
C16 C21 C23 . . 110.4(9) ?
C22 C21 H21 . . 109.0 ?
C16 C21 H21 . . 109.0 ?
C23 C21 H21 . . 109.0 ?
C21 C22 H22A . . 109.5 ?
C21 C22 H22B . . 109.5 ?
H22A C22 H22B . . 109.5 ?
C21 C22 H22C . . 109.5 ?
H22A C22 H22C . . 109.5 ?
H22B C22 H22C . . 109.5 ?
C21 C23 H23A . . 109.5 ?
C21 C23 H23B . . 109.5 ?
H23A C23 H23B . . 109.5 ?
C21 C23 H23C . . 109.5 ?
H23A C23 H23C . . 109.5 ?
H23B C23 H23C . . 109.5 ?
C20 C24 C25 . . 113.3(9) ?
C20 C24 C26 . . 111.2(10) ?
C25 C24 C26 . . 110.3(9) ?
C20 C24 H24 . . 107.2 ?
C25 C24 H24 . . 107.2 ?
C26 C24 H24 . . 107.2 ?
C24 C25 H25A . . 109.5 ?
C24 C25 H25B . . 109.5 ?
H25A C25 H25B . . 109.5 ?
C24 C25 H25C . . 109.5 ?
H25A C25 H25C . . 109.5 ?
H25B C25 H25C . . 109.5 ?
C24 C26 H26A . . 109.5 ?
C24 C26 H26B . . 109.5 ?
H26A C26 H26B . . 109.5 ?
C24 C26 H26C . . 109.5 ?
H26A C26 H26C . . 109.5 ?
H26B C26 H26C . . 109.5 ?
C28 C27 C32 . . 125.7(8) ?
C28 C27 N7 . . 117.3(8) ?
C32 C27 N7 . . 116.9(9) ?
C27 C28 C29 . . 115.3(9) ?
C27 C28 C33 . . 122.8(9) ?
C29 C28 C33 . . 121.9(10) ?
C30 C29 C28 . . 121.1(11) ?
C30 C29 H29 . . 119.4 ?
C28 C29 H29 . . 119.4 ?
C29 C30 C31 . . 122.7(10) ?
C29 C30 H30 . . 118.7 ?
C31 C30 H30 . . 118.7 ?
C30 C31 C32 . . 119.0(9) ?
C30 C31 H31 . . 120.5 ?
C32 C31 H31 . . 120.5 ?
C27 C32 C31 . . 116.2(9) ?
C27 C32 C36 . . 122.0(8) ?
C31 C32 C36 . . 121.7(8) ?
C35 C33 C28 . . 113.3(10) ?
C35 C33 C34 . . 112.8(11) ?
C28 C33 C34 . . 108.5(9) ?
C35 C33 H33 . . 107.3 ?
C28 C33 H33 . . 107.3 ?
C34 C33 H33 . . 107.3 ?
C33 C34 H34A . . 109.5 ?
C33 C34 H34B . . 109.5 ?
H34A C34 H34B . . 109.5 ?
C33 C34 H34C . . 109.5 ?
H34A C34 H34C . . 109.5 ?
H34B C34 H34C . . 109.5 ?
C33 C35 H35A . . 109.5 ?
C33 C35 H35B . . 109.5 ?
H35A C35 H35B . . 109.5 ?
C33 C35 H35C . . 109.5 ?
H35A C35 H35C . . 109.5 ?
H35B C35 H35C . . 109.5 ?
C32 C36 C37 . . 109.6(8) ?
C32 C36 C38 . . 113.1(8) ?
C37 C36 C38 . . 109.9(9) ?
C32 C36 H36 . . 108.0 ?
C37 C36 H36 . . 108.0 ?
C38 C36 H36 . . 108.0 ?
C36 C37 H37A . . 109.5 ?
C36 C37 H37B . . 109.5 ?
H37A C37 H37B . . 109.5 ?
C36 C37 H37C . . 109.5 ?
H37A C37 H37C . . 109.5 ?
H37B C37 H37C . . 109.5 ?
C36 C38 H38A . . 109.5 ?
C36 C38 H38B . . 109.5 ?
H38A C38 H38B . . 109.5 ?
C36 C38 H38C . . 109.5 ?
H38A C38 H38C . . 109.5 ?
H38B C38 H38C . . 109.5 ?
C4A Au1A N10A . . 80.3(3) ?
C4A Au1A Cl2A . . 95.0(2) ?
N10A Au1A Cl2A . . 175.11(18) ?
C4A Au1A Cl3A . . 173.0(2) ?
N10A Au1A Cl3A . . 93.98(18) ?
Cl2A Au1A Cl3A . . 90.60(7) ?
N6A N5A C4A . . 111.2(6) ?
N6A N5A C15A . . 118.9(6) ?
C4A N5A C15A . . 129.7(7) ?
N7A N6A N5A . . 105.3(6) ?
N6A N7A C8A . . 111.0(6) ?
N6A N7A C27A . . 121.6(7) ?
C8A N7A C27A . . 127.3(7) ?
C11A N10A C9A . . 122.3(7) ?
C11A N10A Au1A . . 122.6(6) ?
C9A N10A Au1A . . 115.0(5) ?
N5A C4A C8A . . 105.8(7) ?
N5A C4A Au1A . . 142.2(6) ?
C8A C4A Au1A . . 111.7(6) ?
N7A C8A C4A . . 106.6(7) ?
N7A C8A C9A . . 132.1(7) ?
C4A C8A C9A . . 121.0(7) ?
N10A C9A C14A . . 119.4(7) ?
N10A C9A C8A . . 110.5(7) ?
C14A C9A C8A . . 129.7(7) ?
N10A C11A C12A . . 120.0(7) ?
N10A C11A H11A . . 120.0 ?
C12A C11A H11A . . 120.0 ?
C13A C12A C11A . . 118.5(7) ?
C13A C12A H12A . . 120.8 ?
C11A C12A H12A . . 120.8 ?
C14A C13A C12A . . 120.3(8) ?
C14A C13A H13A . . 119.8 ?
C12A C13A H13A . . 119.8 ?
C13A C14A C9A . . 119.3(8) ?
C13A C14A H14A . . 120.4 ?
C9A C14A H14A . . 120.4 ?
C16A C15A C20A . . 124.4(8) ?
C16A C15A N5A . . 117.3(7) ?
C20A C15A N5A . . 118.2(7) ?
C15A C16A C17A . . 116.7(8) ?
C15A C16A C21A . . 124.0(7) ?
C17A C16A C21A . . 119.3(8) ?
C18A C17A C16A . . 121.0(8) ?
C18A C17A H17A . . 119.5 ?
C16A C17A H17A . . 119.5 ?
C19A C18A C17A . . 120.2(8) ?
C19A C18A H18A . . 119.9 ?
C17A C18A H18A . . 119.9 ?
C18A C19A C20A . . 121.7(8) ?
C18A C19A H19A . . 119.2 ?
C20A C19A H19A . . 119.2 ?
C19A C20A C15A . . 116.0(8) ?
C19A C20A C24A . . 121.2(7) ?
C15A C20A C24A . . 122.8(7) ?
C22A C21A C16A . . 111.8(7) ?
C22A C21A C23A . . 111.4(9) ?
C16A C21A C23A . . 109.3(8) ?
C22A C21A H21A . . 108.0 ?
C16A C21A H21A . . 108.0 ?
C23A C21A H21A . . 108.0 ?
C21A C22A H22D . . 109.5 ?
C21A C22A H22E . . 109.5 ?
H22D C22A H22E . . 109.5 ?
C21A C22A H22F . . 109.5 ?
H22D C22A H22F . . 109.5 ?
H22E C22A H22F . . 109.5 ?
C21A C23A H23D . . 109.5 ?
C21A C23A H23E . . 109.5 ?
H23D C23A H23E . . 109.5 ?
C21A C23A H23F . . 109.5 ?
H23D C23A H23F . . 109.5 ?
H23E C23A H23F . . 109.5 ?
C20A C24A C26A . . 112.0(8) ?
C20A C24A C25A . . 110.6(7) ?
C26A C24A C25A . . 109.7(7) ?
C20A C24A H24A . . 108.1 ?
C26A C24A H24A . . 108.1 ?
C25A C24A H24A . . 108.1 ?
C24A C25A H25D . . 109.5 ?
C24A C25A H25E . . 109.5 ?
H25D C25A H25E . . 109.5 ?
C24A C25A H25F . . 109.5 ?
H25D C25A H25F . . 109.5 ?
H25E C25A H25F . . 109.5 ?
C24A C26A H26D . . 109.5 ?
C24A C26A H26E . . 109.5 ?
H26D C26A H26E . . 109.5 ?
C24A C26A H26F . . 109.5 ?
H26D C26A H26F . . 109.5 ?
H26E C26A H26F . . 109.5 ?
C28A C27A C32A . . 125.3(9) ?
C28A C27A N7A . . 116.8(8) ?
C32A C27A N7A . . 117.5(9) ?
C29A C28A C27A . . 115.9(10) ?
C29A C28A C33A . . 119.6(10) ?
C27A C28A C33A . . 124.5(8) ?
C30A C29A C28A . . 121.4(11) ?
C30A C29A H29A . . 119.3 ?
C28A C29A H29A . . 119.3 ?
C29A C30A C31A . . 120.8(10) ?
C29A C30A H30A . . 119.6 ?
C31A C30A H30A . . 119.6 ?
C30A C31A C32A . . 120.6(10) ?
C30A C31A H31A . . 119.7 ?
C32A C31A H31A . . 119.7 ?
C27A C32A C31A . . 115.9(10) ?
C27A C32A C36A . . 121.0(8) ?
C31A C32A C36A . . 123.0(9) ?
C35A C33A C34A . . 112.4(9) ?
C35A C33A C28A . . 111.9(8) ?
C34A C33A C28A . . 109.7(9) ?
C35A C33A H33A . . 107.5 ?
C34A C33A H33A . . 107.5 ?
C28A C33A H33A . . 107.5 ?
C33A C34A H34D . . 109.5 ?
C33A C34A H34E . . 109.5 ?
H34D C34A H34E . . 109.5 ?
C33A C34A H34F . . 109.5 ?
H34D C34A H34F . . 109.5 ?
H34E C34A H34F . . 109.5 ?
C33A C35A H35D . . 109.5 ?
C33A C35A H35E . . 109.5 ?
H35D C35A H35E . . 109.5 ?
C33A C35A H35F . . 109.5 ?
H35D C35A H35F . . 109.5 ?
H35E C35A H35F . . 109.5 ?
C37A C36A C32A . . 110.0(8) ?
C37A C36A C38A . . 110.3(9) ?
C32A C36A C38A . . 112.3(10) ?
C37A C36A H36A . . 108.0 ?
C32A C36A H36A . . 108.0 ?
C38A C36A H36A . . 108.0 ?
C36A C37A H37D . . 109.5 ?
C36A C37A H37E . . 109.5 ?
H37D C37A H37E . . 109.5 ?
C36A C37A H37F . . 109.5 ?
H37D C37A H37F . . 109.5 ?
H37E C37A H37F . . 109.5 ?
C36A C38A H38D . . 109.5 ?
C36A C38A H38E . . 109.5 ?
H38D C38A H38E . . 109.5 ?
C36A C38A H38F . . 109.5 ?
H38D C38A H38F . . 109.5 ?
H38E C38A H38F . . 109.5 ?
C2M O3M C4M . . 111.6(11) ?
C2M C1M H1MA . . 109.5 ?
C2M C1M H1MB . . 109.5 ?
H1MA C1M H1MB . . 109.5 ?
C2M C1M H1MC . . 109.5 ?
H1MA C1M H1MC . . 109.5 ?
H1MB C1M H1MC . . 109.5 ?
O3M C2M C1M . . 108.1(11) ?
O3M C2M H2MA . . 110.1 ?
C1M C2M H2MA . . 110.1 ?
O3M C2M H2MB . . 110.1 ?
C1M C2M H2MB . . 110.1 ?
H2MA C2M H2MB . . 108.4 ?
O3M C4M C5M . . 105.4(11) ?
O3M C4M H4MA . . 110.7 ?
C5M C4M H4MA . . 110.7 ?
O3M C4M H4MB . . 110.7 ?
C5M C4M H4MB . . 110.7 ?
H4MA C4M H4MB . . 108.8 ?
C4M C5M H5MA . . 109.5 ?
C4M C5M H5MB . . 109.5 ?
H5MA C5M H5MB . . 109.5 ?
C4M C5M H5MC . . 109.5 ?
H5MA C5M H5MC . . 109.5 ?
H5MB C5M H5MC . . 109.5 ?
F2S Sb1S F5S . . 86.5(4) ?
F2S Sb1S F3S . . 92.7(5) ?
F5S Sb1S F3S . . 178.3(5) ?
F2S Sb1S F6S . . 91.8(5) ?
F5S Sb1S F6S . . 90.2(4) ?
F3S Sb1S F6S . . 91.3(4) ?
F2S Sb1S F4S . . 174.4(5) ?
F5S Sb1S F4S . . 91.4(4) ?
F3S Sb1S F4S . . 89.3(4) ?
F6S Sb1S F4S . . 93.3(5) ?
F2S Sb1S F7S . . 87.4(4) ?
F5S Sb1S F7S . . 89.7(4) ?
F3S Sb1S F7S . . 88.8(4) ?
F6S Sb1S F7S . . 179.2(4) ?
F4S Sb1S F7S . . 87.4(4) ?
F7R Sb1R F5R . . 89.1(3) ?
F7R Sb1R F2R . . 91.2(3) ?
F5R Sb1R F2R . . 90.0(3) ?
F7R Sb1R F6R . . 179.3(3) ?
F5R Sb1R F6R . . 90.5(3) ?
F2R Sb1R F6R . . 89.4(3) ?
F7R Sb1R F3R . . 89.4(3) ?
F5R Sb1R F3R . . 178.2(3) ?
F2R Sb1R F3R . . 90.9(3) ?
F6R Sb1R F3R . . 91.0(3) ?
F7R Sb1R F4R . . 89.7(3) ?
F5R Sb1R F4R . . 90.1(3) ?
F2R Sb1R F4R . . 179.1(3) ?
F6R Sb1R F4R . . 89.7(3) ?
F3R Sb1R F4R . . 89.0(2) ?
C2N C1N H1NA . . 109.5 ?
C2N C1N H1NB . . 109.5 ?
H1NA C1N H1NB . . 109.5 ?
C2N C1N H1NC . . 109.5 ?
H1NA C1N H1NC . . 109.5 ?
H1NB C1N H1NC . . 109.5 ?
O3N C2N C1N . . 108.(2) ?
O3N C2N H2NA . . 110.2 ?
C1N C2N H2NA . . 110.2 ?
O3N C2N H2NB . . 110.2 ?
C1N C2N H2NB . . 110.2 ?
H2NA C2N H2NB . . 108.5 ?
C2N O3N C4N . . 115.7(19) ?
O3N C4N C5N . . 109.(2) ?
O3N C4N H4NA . . 109.8 ?
C5N C4N H4NA . . 109.8 ?
O3N C4N H4NB . . 109.8 ?
C5N C4N H4NB . . 109.8 ?
H4NA C4N H4NB . . 108.3 ?
C4N C5N H5NA . . 109.5 ?
C4N C5N H5NB . . 109.5 ?
H5NA C5N H5NB . . 109.5 ?
C4N C5N H5NC . . 109.5 ?
H5NA C5N H5NC . . 109.5 ?
H5NB C5N H5NC . . 109.5 ?

loop_
_geom_bond_atom_site_label_1
_geom_bond_atom_site_label_2
_geom_bond_site_symmetry_2
_geom_bond_distance
_geom_bond_publ_flag
Au1 C4 . 2.017(8) ?
Au1 N10 . 2.089(6) ?
Au1 Cl2 . 2.268(2) ?
Au1 Cl3 . 2.302(2) ?
N5 C4 . 1.332(10) ?
N5 N6 . 1.353(9) ?
N5 C15 . 1.454(10) ?
N6 N7 . 1.338(9) ?
N7 C8 . 1.355(10) ?
N7 C27 . 1.460(11) ?
N10 C11 . 1.323(10) ?
N10 C9 . 1.369(10) ?
C4 C8 . 1.380(11) ?
C8 C9 . 1.441(10) ?
C9 C14 . 1.383(11) ?
C11 C12 . 1.407(12) ?
C11 H11 . 0.95 ?
C12 C13 . 1.370(12) ?
C12 H12 . 0.95 ?
C13 C14 . 1.396(11) ?
C13 H13 . 0.95 ?
C14 H14 . 0.95 ?
C15 C20 . 1.383(14) ?
C15 C16 . 1.394(16) ?
C16 C17 . 1.406(13) ?
C16 C21 . 1.528(14) ?
C17 C18 . 1.359(17) ?
C17 H17 . 0.95 ?
C18 C19 . 1.382(17) ?
C18 H18 . 0.95 ?
C19 C20 . 1.423(13) ?
C19 H19 . 0.95 ?
C20 C24 . 1.486(16) ?
C21 C22 . 1.522(14) ?
C21 C23 . 1.529(16) ?
C21 H21 . 1.0 ?
C22 H22A . 0.98 ?
C22 H22B . 0.98 ?
C22 H22C . 0.98 ?
C23 H23A . 0.98 ?
C23 H23B . 0.98 ?
C23 H23C . 0.98 ?
C24 C25 . 1.520(15) ?
C24 C26 . 1.528(14) ?
C24 H24 . 1.0 ?
C25 H25A . 0.98 ?
C25 H25B . 0.98 ?
C25 H25C . 0.98 ?
C26 H26A . 0.98 ?
C26 H26B . 0.98 ?
C26 H26C . 0.98 ?
C27 C28 . 1.382(15) ?
C27 C32 . 1.398(13) ?
C28 C29 . 1.400(14) ?
C28 C33 . 1.526(14) ?
C29 C30 . 1.364(15) ?
C29 H29 . 0.95 ?
C30 C31 . 1.376(16) ?
C30 H30 . 0.95 ?
C31 C32 . 1.412(13) ?
C31 H31 . 0.95 ?
C32 C36 . 1.509(15) ?
C33 C35 . 1.507(17) ?
C33 C34 . 1.545(16) ?
C33 H33 . 1.0 ?
C34 H34A . 0.98 ?
C34 H34B . 0.98 ?
C34 H34C . 0.98 ?
C35 H35A . 0.98 ?
C35 H35B . 0.98 ?
C35 H35C . 0.98 ?
C36 C37 . 1.524(12) ?
C36 C38 . 1.546(13) ?
C36 H36 . 1.0 ?
C37 H37A . 0.98 ?
C37 H37B . 0.98 ?
C37 H37C . 0.98 ?
C38 H38A . 0.98 ?
C38 H38B . 0.98 ?
C38 H38C . 0.98 ?
Au1A C4A . 1.994(8) ?
Au1A N10A . 2.089(6) ?
Au1A Cl2A . 2.2586(18) ?
Au1A Cl3A . 2.3058(18) ?
N5A N6A . 1.341(9) ?
N5A C4A . 1.352(10) ?
N5A C15A . 1.437(10) ?
N6A N7A . 1.329(9) ?
N7A C8A . 1.355(9) ?
N7A C27A . 1.457(11) ?
N10A C11A . 1.292(9) ?
N10A C9A . 1.354(10) ?
C4A C8A . 1.366(11) ?
C8A C9A . 1.453(10) ?
C9A C14A . 1.411(11) ?
C11A C12A . 1.433(11) ?
C11A H11A . 0.95 ?
C12A C13A . 1.375(12) ?
C12A H12A . 0.95 ?
C13A C14A . 1.349(12) ?
C13A H13A . 0.95 ?
C14A H14A . 0.95 ?
C15A C16A . 1.389(11) ?
C15A C20A . 1.404(11) ?
C16A C17A . 1.389(12) ?
C16A C21A . 1.522(11) ?
C17A C18A . 1.388(12) ?
C17A H17A . 0.95 ?
C18A C19A . 1.381(12) ?
C18A H18A . 0.95 ?
C19A C20A . 1.387(12) ?
C19A H19A . 0.95 ?
C20A C24A . 1.510(12) ?
C21A C22A . 1.521(13) ?
C21A C23A . 1.538(14) ?
C21A H21A . 1.0 ?
C22A H22D . 0.98 ?
C22A H22E . 0.98 ?
C22A H22F . 0.98 ?
C23A H23D . 0.98 ?
C23A H23E . 0.98 ?
C23A H23F . 0.98 ?
C24A C26A . 1.516(12) ?
C24A C25A . 1.540(13) ?
C24A H24A . 1.0 ?
C25A H25D . 0.98 ?
C25A H25E . 0.98 ?
C25A H25F . 0.98 ?
C26A H26D . 0.98 ?
C26A H26E . 0.98 ?
C26A H26F . 0.98 ?
C27A C28A . 1.396(14) ?
C27A C32A . 1.399(13) ?
C28A C29A . 1.392(13) ?
C28A C33A . 1.542(14) ?
C29A C30A . 1.383(17) ?
C29A H29A . 0.95 ?
C30A C31A . 1.393(18) ?
C30A H30A . 0.95 ?
C31A C32A . 1.405(14) ?
C31A H31A . 0.95 ?
C32A C36A . 1.522(16) ?
C33A C35A . 1.500(15) ?
C33A C34A . 1.518(14) ?
C33A H33A . 1.0 ?
C34A H34D . 0.98 ?
C34A H34E . 0.98 ?
C34A H34F . 0.98 ?
C35A H35D . 0.98 ?
C35A H35E . 0.98 ?
C35A H35F . 0.98 ?
C36A C37A . 1.516(15) ?
C36A C38A . 1.527(13) ?
C36A H36A . 1.0 ?
C37A H37D . 0.98 ?
C37A H37E . 0.98 ?
C37A H37F . 0.98 ?
C38A H38D . 0.98 ?
C38A H38E . 0.98 ?
C38A H38F . 0.98 ?
O3M C2M . 1.402(18) ?
O3M C4M . 1.407(16) ?
C1M C2M . 1.55(2) ?
C1M H1MA . 0.98 ?
C1M H1MB . 0.98 ?
C1M H1MC . 0.98 ?
C2M H2MA . 0.99 ?
C2M H2MB . 0.99 ?
C4M C5M . 1.54(2) ?
C4M H4MA . 0.99 ?
C4M H4MB . 0.99 ?
C5M H5MA . 0.98 ?
C5M H5MB . 0.98 ?
C5M H5MC . 0.98 ?
Sb1S F2S . 1.832(7) ?
Sb1S F5S . 1.841(7) ?
Sb1S F3S . 1.844(7) ?
Sb1S F6S . 1.860(8) ?
Sb1S F4S . 1.862(7) ?
Sb1S F7S . 1.884(7) ?
Sb1R F7R . 1.864(6) ?
Sb1R F5R . 1.865(5) ?
Sb1R F2R . 1.867(5) ?
Sb1R F6R . 1.869(6) ?
Sb1R F3R . 1.876(5) ?
Sb1R F4R . 1.883(5) ?
C1N C2N . 1.48(3) ?
C1N H1NA . 0.98 ?
C1N H1NB . 0.98 ?
C1N H1NC . 0.98 ?
C2N O3N . 1.47(3) ?
C2N H2NA . 0.99 ?
C2N H2NB . 0.99 ?
O3N C4N . 1.48(3) ?
C4N C5N . 1.49(3) ?
C4N H4NA . 0.99 ?
C4N H4NB . 0.99 ?
C5N H5NA . 0.98 ?
C5N H5NB . 0.98 ?
C5N H5NC . 0.98 ?

loop_
_geom_torsion_atom_site_label_1
_geom_torsion_atom_site_label_2
_geom_torsion_atom_site_label_3
_geom_torsion_atom_site_label_4
_geom_torsion_site_symmetry_1
_geom_torsion_site_symmetry_2
_geom_torsion_site_symmetry_3
_geom_torsion_site_symmetry_4
_geom_torsion
_geom_torsion_publ_flag
C4 N5 N6 N7 . . . . 0.3(10) ?
C15 N5 N6 N7 . . . . -176.9(8) ?
N5 N6 N7 C8 . . . . -0.3(10) ?
N5 N6 N7 C27 . . . . -178.6(8) ?
N6 N5 C4 C8 . . . . -0.3(10) ?
C15 N5 C4 C8 . . . . 176.5(9) ?
N6 N5 C4 Au1 . . . . 179.8(8) ?
C15 N5 C4 Au1 . . . . -3.4(17) ?
N6 N7 C8 C4 . . . . 0.1(10) ?
C27 N7 C8 C4 . . . . 178.2(9) ?
N6 N7 C8 C9 . . . . -179.5(9) ?
C27 N7 C8 C9 . . . . -1.4(16) ?
N5 C4 C8 N7 . . . . 0.1(10) ?
Au1 C4 C8 N7 . . . . -180.0(6) ?
N5 C4 C8 C9 . . . . 179.8(8) ?
Au1 C4 C8 C9 . . . . -0.3(11) ?
C11 N10 C9 C14 . . . . 0.0(12) ?
Au1 N10 C9 C14 . . . . 177.8(6) ?
C11 N10 C9 C8 . . . . 178.6(8) ?
Au1 N10 C9 C8 . . . . -3.7(9) ?
N7 C8 C9 N10 . . . . -177.7(9) ?
C4 C8 C9 N10 . . . . 2.7(12) ?
N7 C8 C9 C14 . . . . 0.6(16) ?
C4 C8 C9 C14 . . . . -178.9(9) ?
C9 N10 C11 C12 . . . . -0.4(12) ?
Au1 N10 C11 C12 . . . . -178.0(6) ?
N10 C11 C12 C13 . . . . 0.8(13) ?
C11 C12 C13 C14 . . . . -0.9(13) ?
N10 C9 C14 C13 . . . . -0.1(13) ?
C8 C9 C14 C13 . . . . -178.4(8) ?
C12 C13 C14 C9 . . . . 0.6(13) ?
C4 N5 C15 C20 . . . . -91.0(12) ?
N6 N5 C15 C20 . . . . 85.6(9) ?
C4 N5 C15 C16 . . . . 91.2(11) ?
N6 N5 C15 C16 . . . . -92.2(10) ?
C20 C15 C16 C17 . . . . 1.3(14) ?
N5 C15 C16 C17 . . . . 178.8(8) ?
C20 C15 C16 C21 . . . . -177.3(9) ?
N5 C15 C16 C21 . . . . 0.2(13) ?
C15 C16 C17 C18 . . . . -0.8(14) ?
C21 C16 C17 C18 . . . . 177.9(9) ?
C16 C17 C18 C19 . . . . 2.8(16) ?
C17 C18 C19 C20 . . . . -5.2(16) ?
C16 C15 C20 C19 . . . . -3.4(14) ?
N5 C15 C20 C19 . . . . 179.1(8) ?
C16 C15 C20 C24 . . . . -177.6(9) ?
N5 C15 C20 C24 . . . . 4.9(13) ?
C18 C19 C20 C15 . . . . 5.2(14) ?
C18 C19 C20 C24 . . . . 179.7(10) ?
C15 C16 C21 C22 . . . . 120.2(10) ?
C17 C16 C21 C22 . . . . -58.4(13) ?
C15 C16 C21 C23 . . . . -119.2(11) ?
C17 C16 C21 C23 . . . . 62.2(12) ?
C15 C20 C24 C25 . . . . -140.6(10) ?
C19 C20 C24 C25 . . . . 45.6(13) ?
C15 C20 C24 C26 . . . . 94.5(11) ?
C19 C20 C24 C26 . . . . -79.4(11) ?
N6 N7 C27 C28 . . . . -97.4(10) ?
C8 N7 C27 C28 . . . . 84.6(11) ?
N6 N7 C27 C32 . . . . 86.0(10) ?
C8 N7 C27 C32 . . . . -92.0(11) ?
C32 C27 C28 C29 . . . . 0.3(13) ?
N7 C27 C28 C29 . . . . -176.0(8) ?
C32 C27 C28 C33 . . . . -177.3(8) ?
N7 C27 C28 C33 . . . . 6.5(12) ?
C27 C28 C29 C30 . . . . 1.0(14) ?
C33 C28 C29 C30 . . . . 178.5(9) ?
C28 C29 C30 C31 . . . . -1.8(15) ?
C29 C30 C31 C32 . . . . 1.3(14) ?
C28 C27 C32 C31 . . . . -0.7(12) ?
N7 C27 C32 C31 . . . . 175.6(7) ?
C28 C27 C32 C36 . . . . 175.3(8) ?
N7 C27 C32 C36 . . . . -8.5(11) ?
C30 C31 C32 C27 . . . . -0.1(12) ?
C30 C31 C32 C36 . . . . -176.1(8) ?
C27 C28 C33 C35 . . . . -147.1(10) ?
C29 C28 C33 C35 . . . . 35.6(13) ?
C27 C28 C33 C34 . . . . 86.9(12) ?
C29 C28 C33 C34 . . . . -90.5(13) ?
C27 C32 C36 C37 . . . . -91.2(10) ?
C31 C32 C36 C37 . . . . 84.6(10) ?
C27 C32 C36 C38 . . . . 145.9(8) ?
C31 C32 C36 C38 . . . . -38.3(11) ?
C4A N5A N6A N7A . . . . 0.0(8) ?
C15A N5A N6A N7A . . . . -175.4(6) ?
N5A N6A N7A C8A . . . . 0.9(8) ?
N5A N6A N7A C27A . . . . -176.3(7) ?
N6A N5A C4A C8A . . . . -0.9(9) ?
C15A N5A C4A C8A . . . . 173.9(7) ?
N6A N5A C4A Au1A . . . . 173.6(7) ?
C15A N5A C4A Au1A . . . . -11.6(14) ?
N6A N7A C8A C4A . . . . -1.5(9) ?
C27A N7A C8A C4A . . . . 175.5(8) ?
N6A N7A C8A C9A . . . . 172.7(8) ?
C27A N7A C8A C9A . . . . -10.3(14) ?
N5A C4A C8A N7A . . . . 1.5(8) ?
Au1A C4A C8A N7A . . . . -174.9(5) ?
N5A C4A C8A C9A . . . . -173.5(7) ?
Au1A C4A C8A C9A . . . . 10.1(9) ?
C11A N10A C9A C14A . . . . -4.8(11) ?
Au1A N10A C9A C14A . . . . 179.2(6) ?
C11A N10A C9A C8A . . . . 168.8(7) ?
Au1A N10A C9A C8A . . . . -7.1(8) ?
N7A C8A C9A N10A . . . . -175.4(8) ?
C4A C8A C9A N10A . . . . -1.9(10) ?
N7A C8A C9A C14A . . . . -2.6(14) ?
C4A C8A C9A C14A . . . . 171.0(8) ?
C9A N10A C11A C12A . . . . 4.5(12) ?
Au1A N10A C11A C12A . . . . -179.8(6) ?
N10A C11A C12A C13A . . . . -2.3(13) ?
C11A C12A C13A C14A . . . . 0.4(13) ?
C12A C13A C14A C9A . . . . -0.8(13) ?
N10A C9A C14A C13A . . . . 2.9(12) ?
C8A C9A C14A C13A . . . . -169.4(8) ?
N6A N5A C15A C16A . . . . 92.3(9) ?
C4A N5A C15A C16A . . . . -82.2(10) ?
N6A N5A C15A C20A . . . . -86.7(9) ?
C4A N5A C15A C20A . . . . 98.8(10) ?
C20A C15A C16A C17A . . . . 0.0(13) ?
N5A C15A C16A C17A . . . . -179.0(7) ?
C20A C15A C16A C21A . . . . -177.5(8) ?
N5A C15A C16A C21A . . . . 3.5(12) ?
C15A C16A C17A C18A . . . . 0.3(13) ?
C21A C16A C17A C18A . . . . 177.9(8) ?
C16A C17A C18A C19A . . . . -0.9(14) ?
C17A C18A C19A C20A . . . . 1.2(14) ?
C18A C19A C20A C15A . . . . -0.9(13) ?
C18A C19A C20A C24A . . . . -179.1(9) ?
C16A C15A C20A C19A . . . . 0.2(13) ?
N5A C15A C20A C19A . . . . 179.2(7) ?
C16A C15A C20A C24A . . . . 178.5(8) ?
N5A C15A C20A C24A . . . . -2.6(12) ?
C15A C16A C21A C22A . . . . -123.2(10) ?
C17A C16A C21A C22A . . . . 59.4(12) ?
C15A C16A C21A C23A . . . . 112.9(10) ?
C17A C16A C21A C23A . . . . -64.6(11) ?
C19A C20A C24A C26A . . . . 36.4(12) ?
C15A C20A C24A C26A . . . . -141.7(8) ?
C19A C20A C24A C25A . . . . -86.3(10) ?
C15A C20A C24A C25A . . . . 95.6(10) ?
N6A N7A C27A C28A . . . . 87.5(10) ?
C8A N7A C27A C28A . . . . -89.2(10) ?
N6A N7A C27A C32A . . . . -99.4(9) ?
C8A N7A C27A C32A . . . . 83.9(11) ?
C32A C27A C28A C29A . . . . 1.9(14) ?
N7A C27A C28A C29A . . . . 174.3(8) ?
C32A C27A C28A C33A . . . . -177.9(9) ?
N7A C27A C28A C33A . . . . -5.4(13) ?
C27A C28A C29A C30A . . . . -0.3(15) ?
C33A C28A C29A C30A . . . . 179.4(10) ?
C28A C29A C30A C31A . . . . -1.6(17) ?
C29A C30A C31A C32A . . . . 2.2(16) ?
C28A C27A C32A C31A . . . . -1.3(13) ?
N7A C27A C32A C31A . . . . -173.7(8) ?
C28A C27A C32A C36A . . . . 179.4(9) ?
N7A C27A C32A C36A . . . . 6.9(12) ?
C30A C31A C32A C27A . . . . -0.8(14) ?
C30A C31A C32A C36A . . . . 178.6(9) ?
C29A C28A C33A C35A . . . . 61.9(12) ?
C27A C28A C33A C35A . . . . -118.4(10) ?
C29A C28A C33A C34A . . . . -63.5(12) ?
C27A C28A C33A C34A . . . . 116.2(10) ?
C27A C32A C36A C37A . . . . 81.2(11) ?
C31A C32A C36A C37A . . . . -98.1(11) ?
C27A C32A C36A C38A . . . . -155.5(9) ?
C31A C32A C36A C38A . . . . 25.2(13) ?
C4M O3M C2M C1M . . . . -179.9(12) ?
C2M O3M C4M C5M . . . . -171.5(12) ?
C1N C2N O3N C4N . . . . 178.(2) ?
C2N O3N C4N C5N . . . . 171.(2) ?
